data_4080911
loop_
_publ_author_name
'Botov, Svetlana'
'Stamellou, Eleni'
'Romanski, Steffen'
'Guttentag, Miguel'
'Alberto, Roger'
'Neud\"orfl, J\"org-Martin'
'Yard, Benito'
'Schmalz, Hans-G\"unther'

_publ_section_title
;
 Synthesis and Performance of Acyloxy-diene-Fe(CO)3Complexes with Variable
 Chain Lengths as Enzyme-Triggered Carbon Monoxide-Releasing Molecules
;
_journal_issue 13
_journal_name_full Organometallics
_journal_page_first 3587
_journal_paper_doi 10.1021/om301233h
_journal_volume 32
_journal_year 2013
_chemical_formula_moiety 'C13 H14 Fe O5'
_chemical_formula_sum 'C13 H14 Fe O5'
_chemical_formula_weight 306.09
_chemical_name_systematic
; 
 ? 
;
_space_group_IT_number 14
_symmetry_cell_setting monoclinic
_symmetry_space_group_name_Hall '-P 2yn'
_symmetry_space_group_name_H-M 'P 1 21/n 1'
_atom_sites_solution_hydrogens geom
_atom_sites_solution_primary direct
_atom_sites_solution_secondary difmap
_audit_creation_method SHELXL-97
_cell_angle_alpha 90.00
_cell_angle_beta 102.694(3)
_cell_angle_gamma 90.00
_cell_formula_units_Z 4
_cell_length_a 6.4655(4)
_cell_length_b 19.8772(12)
_cell_length_c 10.4965(6)
_cell_measurement_reflns_used 6457
_cell_measurement_temperature 100(2)
_cell_measurement_theta_max 27.00
_cell_measurement_theta_min 2.24
_cell_volume 1316.00(14)
_computing_cell_refinement 'Nonius DENZO (Otwinowski, Minor 1997)'
_computing_data_collection 'Nonius COLLECT'
_computing_data_reduction 'Nonius DENZO (Otwinowski, Minor 1997)'
_computing_molecular_graphics 'SCHAKAL99 (E. Keller 1999)'
_computing_publication_material 'PLATON (A. L. Spek 1980-2004)'
_computing_structure_refinement 'SHELXL-97 (Sheldrick, 1997)'
_computing_structure_solution 'SHELXS-97 (Sheldrick, 1997)'
_diffrn_ambient_temperature 100(2)
_diffrn_measured_fraction_theta_full 0.999
_diffrn_measured_fraction_theta_max 0.999
_diffrn_measurement_device_type 'Nonius KappaCCD'
_diffrn_measurement_method Phi/Omega-Scans
_diffrn_radiation_monochromator graphite
_diffrn_radiation_source 'fine-focus sealed tube'
_diffrn_radiation_type MoK\a
_diffrn_radiation_wavelength 0.71073
_diffrn_reflns_av_R_equivalents 0.0427
_diffrn_reflns_av_sigmaI/netI 0.0653
_diffrn_reflns_limit_h_max 8
_diffrn_reflns_limit_h_min -8
_diffrn_reflns_limit_k_max 23
_diffrn_reflns_limit_k_min -25
_diffrn_reflns_limit_l_max 8
_diffrn_reflns_limit_l_min -13
_diffrn_reflns_number 6457
_diffrn_reflns_theta_full 27.00
_diffrn_reflns_theta_max 27.00
_diffrn_reflns_theta_min 2.24
_exptl_absorpt_coefficient_mu 1.158
_exptl_absorpt_correction_type none
_exptl_crystal_colour yellowish
_exptl_crystal_density_diffrn 1.545
_exptl_crystal_density_method 'not measured'
_exptl_crystal_description prism
_exptl_crystal_F_000 632
_exptl_crystal_size_max .4
_exptl_crystal_size_mid .3
_exptl_crystal_size_min .15
_refine_diff_density_max 0.394
_refine_diff_density_min -0.403
_refine_diff_density_rms 0.067
_refine_ls_extinction_method none
_refine_ls_goodness_of_fit_ref 0.989
_refine_ls_hydrogen_treatment constr
_refine_ls_matrix_type full
_refine_ls_number_parameters 173
_refine_ls_number_reflns 2876
_refine_ls_number_restraints 0
_refine_ls_restrained_S_all 0.989
_refine_ls_R_factor_all 0.0610
_refine_ls_R_factor_gt 0.0339
_refine_ls_shift/su_max 0.001
_refine_ls_shift/su_mean 0.000
_refine_ls_structure_factor_coef Fsqd
_refine_ls_weighting_details 'calc w=1/[\s^2^(Fo^2^)+(0.0301P)^2^+0.0000P] where P=(Fo^2^+2Fc^2^)/3'
_refine_ls_weighting_scheme calc
_refine_ls_wR_factor_gt 0.0707
_refine_ls_wR_factor_ref 0.0766
_reflns_number_gt 2059
_reflns_number_total 2876
_reflns_threshold_expression >2sigma(I)
_cod_data_source_file om301233h_si_002.cif
_cod_data_source_block svbo69
_cod_original_sg_symbol_H-M P21/n
_cod_database_code 4080911

loop_
_symmetry_equiv_pos_as_xyz
'x, y, z'
'-x+1/2, y+1/2, -z+1/2'
'-x, -y, -z'
'x-1/2, -y-1/2, z-1/2'

loop_
_atom_site_label
_atom_site_type_symbol
_atom_site_fract_x
_atom_site_fract_y
_atom_site_fract_z
_atom_site_U_iso_or_equiv
_atom_site_adp_type
_atom_site_occupancy
_atom_site_symmetry_multiplicity
_atom_site_calc_flag
_atom_site_refinement_flags
Fe1 Fe 0.20925(5) 0.403723(15) 0.28133(3) 0.02022(11) Uani 1 1 d .
O1 O 0.3964(2) 0.45080(8) 0.06817(17) 0.0333(4) Uani 1 1 d .
O2 O 0.2476(2) 0.52416(8) 0.44853(17) 0.0342(4) Uani 1 1 d .
O3 O 0.5621(2) 0.33136(8) 0.44911(16) 0.0328(4) Uani 1 1 d .
O4 O 0.2181(2) 0.25275(7) 0.21003(15) 0.0238(4) Uani 1 1 d .
O5 O 0.4552(2) 0.28608(8) 0.09288(16) 0.0313(4) Uani 1 1 d .
C1 C 0.3301(3) 0.43218(12) 0.1537(2) 0.0255(5) Uani 1 1 d .
C2 C 0.2326(3) 0.47713(12) 0.3831(2) 0.0255(6) Uani 1 1 d .
C3 C 0.4249(3) 0.36112(11) 0.3864(2) 0.0226(5) Uani 1 1 d .
C4 C 0.0982(3) 0.31378(11) 0.1862(2) 0.0227(5) Uani 1 1 d .
C5 C 0.3902(3) 0.24403(11) 0.1572(2) 0.0229(5) Uani 1 1 d .
C6 C 0.4852(3) 0.17555(11) 0.1880(2) 0.0270(6) Uani 1 1 d .
H6A H 0.4488 0.1591 0.2694 0.032 Uiso 1 1 calc R
H6B H 0.4208 0.1443 0.1168 0.032 Uiso 1 1 calc R
C7 C 0.7209(4) 0.17390(12) 0.2045(3) 0.0383(7) Uani 1 1 d .
H7A H 0.7855 0.2032 0.2789 0.046 Uiso 1 1 calc R
H7B H 0.7576 0.1929 0.1251 0.046 Uiso 1 1 calc R
C8 C 0.8173(4) 0.10421(11) 0.2282(3) 0.0354(6) Uani 1 1 d .
H8A H 0.9702 0.1068 0.2333 0.053 Uiso 1 1 calc R
H8B H 0.7519 0.0744 0.1562 0.053 Uiso 1 1 calc R
H8C H 0.7920 0.0864 0.3105 0.053 Uiso 1 1 calc R
C9 C -0.0051(3) 0.32891(11) 0.2892(2) 0.0252(5) Uani 1 1 d .
H9 H 0.0015 0.3000 0.3624 0.030 Uiso 1 1 d R
C10 C -0.1063(3) 0.39132(11) 0.2769(2) 0.0259(6) Uani 1 1 d .
H10 H -0.1593 0.4063 0.3443 0.031 Uiso 1 1 d R
C11 C -0.0914(3) 0.42855(12) 0.1642(2) 0.0252(5) Uani 1 1 d .
H11 H -0.1314 0.4752 0.1577 0.030 Uiso 1 1 d R
C12 C -0.1228(3) 0.39365(11) 0.0331(2) 0.0265(6) Uani 1 1 d .
H12A H -0.0651 0.4223 -0.0281 0.032 Uiso 1 1 calc R
H12B H -0.2763 0.3875 -0.0034 0.032 Uiso 1 1 calc R
C13 C -0.0126(3) 0.32521(11) 0.0455(2) 0.0244(5) Uani 1 1 d .
H13A H -0.1183 0.2892 0.0164 0.029 Uiso 1 1 calc R
H13B H 0.0920 0.3239 -0.0107 0.029 Uiso 1 1 calc R

loop_
_atom_site_aniso_label
_atom_site_aniso_U_11
_atom_site_aniso_U_22
_atom_site_aniso_U_33
_atom_site_aniso_U_23
_atom_site_aniso_U_13
_atom_site_aniso_U_12
Fe1 0.01957(17) 0.01953(19) 0.02212(19) -0.00118(15) 0.00579(13) -0.00177(14)
O1 0.0312(9) 0.0354(10) 0.0371(11) 0.0087(9) 0.0156(8) 0.0031(8)
O2 0.0415(10) 0.0242(9) 0.0362(11) -0.0105(8) 0.0067(8) -0.0005(8)
O3 0.0299(9) 0.0287(10) 0.0359(11) 0.0084(8) -0.0013(8) -0.0034(7)
O4 0.0261(8) 0.0204(8) 0.0255(10) -0.0010(7) 0.0067(7) 0.0000(7)
O5 0.0295(9) 0.0274(9) 0.0400(11) 0.0103(8) 0.0143(8) 0.0025(7)
C1 0.0186(11) 0.0276(14) 0.0302(15) 0.0007(12) 0.0053(11) -0.0004(10)
C2 0.0204(12) 0.0297(14) 0.0273(14) 0.0047(11) 0.0071(10) 0.0000(10)
C3 0.0262(12) 0.0195(12) 0.0237(13) -0.0014(10) 0.0088(10) -0.0092(10)
C4 0.0214(11) 0.0198(12) 0.0271(14) -0.0024(10) 0.0055(10) -0.0025(9)
C5 0.0231(12) 0.0236(13) 0.0206(13) -0.0036(11) 0.0015(10) -0.0035(10)
C6 0.0320(12) 0.0228(13) 0.0259(14) 0.0010(11) 0.0059(10) -0.0005(10)
C7 0.0332(13) 0.0286(14) 0.0557(19) 0.0112(13) 0.0154(13) 0.0007(11)
C8 0.0344(14) 0.0306(15) 0.0412(17) 0.0047(12) 0.0086(12) 0.0058(11)
C9 0.0221(11) 0.0292(14) 0.0248(14) -0.0006(11) 0.0060(10) -0.0075(10)
C10 0.0196(11) 0.0301(15) 0.0296(15) -0.0092(11) 0.0092(10) -0.0068(10)
C11 0.0194(11) 0.0254(13) 0.0302(14) -0.0050(11) 0.0042(10) 0.0030(9)
C12 0.0223(12) 0.0306(14) 0.0250(14) -0.0034(11) 0.0013(10) 0.0045(10)
C13 0.0247(12) 0.0262(13) 0.0221(13) -0.0039(10) 0.0045(10) -0.0008(10)

loop_
_atom_type_symbol
_atom_type_description
_atom_type_scat_dispersion_real
_atom_type_scat_dispersion_imag
_atom_type_scat_source
C C 0.0033 0.0016 'International Tables Vol C Tables 4.2.6.8 and 6.1.1.4'
H H 0.0000 0.0000 'International Tables Vol C Tables 4.2.6.8 and 6.1.1.4'
Fe Fe 0.3463 0.8444 'International Tables Vol C Tables 4.2.6.8 and 6.1.1.4'
O O 0.0106 0.0060 'International Tables Vol C Tables 4.2.6.8 and 6.1.1.4'

loop_
_geom_angle_atom_site_label_1
_geom_angle_atom_site_label_2
_geom_angle_atom_site_label_3
_geom_angle
C1 Fe1 C3 101.66(10)
C1 Fe1 C2 101.28(11)
C3 Fe1 C2 93.77(10)
C1 Fe1 C10 128.33(10)
C3 Fe1 C10 126.53(10)
C2 Fe1 C10 93.70(10)
C1 Fe1 C9 132.29(10)
C3 Fe1 C9 94.24(9)
C2 Fe1 C9 122.38(10)
C10 Fe1 C9 39.87(8)
C1 Fe1 C4 94.22(10)
C3 Fe1 C4 91.65(9)
C2 Fe1 C4 162.17(10)
C10 Fe1 C4 69.55(9)
C9 Fe1 C4 40.14(9)
C1 Fe1 C11 89.31(10)
C3 Fe1 C11 163.70(9)
C2 Fe1 C11 95.88(9)
C10 Fe1 C11 39.74(9)
C9 Fe1 C11 69.49(9)
C4 Fe1 C11 75.38(8)
C5 O4 C4 119.83(17)
O1 C1 Fe1 176.25(19)
O2 C2 Fe1 179.9(2)
O3 C3 Fe1 176.6(2)
C9 C4 O4 111.91(19)
C9 C4 C13 120.72(19)
O4 C4 C13 114.85(19)
C9 C4 Fe1 68.06(12)
O4 C4 Fe1 121.59(13)
C13 C4 Fe1 112.12(15)
O5 C5 O4 123.8(2)
O5 C5 C6 125.0(2)
O4 C5 C6 111.2(2)
C7 C6 C5 113.79(19)
C7 C6 H6A 108.8
C5 C6 H6A 108.8
C7 C6 H6B 108.8
C5 C6 H6B 108.8
H6A C6 H6B 107.7
C6 C7 C8 114.2(2)
C6 C7 H7A 108.7
C8 C7 H7A 108.7
C6 C7 H7B 108.7
C8 C7 H7B 108.7
H7A C7 H7B 107.6
C7 C8 H8A 109.5
C7 C8 H8B 109.5
H8A C8 H8B 109.5
C7 C8 H8C 109.5
H8A C8 H8C 109.5
H8B C8 H8C 109.5
C10 C9 C4 114.0(2)
C10 C9 Fe1 70.01(13)
C4 C9 Fe1 71.80(13)
C10 C9 H9 123.2
C4 C9 H9 122.7
Fe1 C9 H9 124.1
C9 C10 C11 115.2(2)
C9 C10 Fe1 70.13(12)
C11 C10 Fe1 72.87(13)
C9 C10 H10 118.1
C11 C10 H10 126.2
Fe1 C10 H10 119.4
C10 C11 C12 119.9(2)
C10 C11 Fe1 67.39(12)
C12 C11 Fe1 110.10(14)
C10 C11 H11 119.8
C12 C11 H11 113.4
Fe1 C11 H11 117.7
C11 C12 C13 111.31(18)
C11 C12 H12A 109.4
C13 C12 H12A 109.4
C11 C12 H12B 109.4
C13 C12 H12B 109.4
H12A C12 H12B 108.0
C4 C13 C12 109.23(18)
C4 C13 H13A 109.8
C12 C13 H13A 109.8
C4 C13 H13B 109.8
C12 C13 H13B 109.8
H13A C13 H13B 108.3

loop_
_geom_bond_atom_site_label_1
_geom_bond_atom_site_label_2
_geom_bond_distance
Fe1 C1 1.784(3)
Fe1 C3 1.789(2)
Fe1 C2 1.795(3)
Fe1 C10 2.045(2)
Fe1 C9 2.047(2)
Fe1 C4 2.096(2)
Fe1 C11 2.117(2)
O1 C1 1.139(3)
O2 C2 1.151(3)
O3 C3 1.146(2)
O4 C5 1.359(3)
O4 C4 1.432(2)
O5 C5 1.206(3)
C4 C9 1.422(3)
C4 C13 1.511(3)
C5 C6 1.499(3)
C6 C7 1.496(3)
C6 H6A 0.9900
C6 H6B 0.9900
C7 C8 1.517(3)
C7 H7A 0.9900
C7 H7B 0.9900
C8 H8A 0.9800
C8 H8B 0.9800
C8 H8C 0.9800
C9 C10 1.395(3)
C9 H9 0.9530
C10 C11 1.416(3)
C10 H10 0.9023
C11 C12 1.515(3)
C11 H11 0.9612
C12 C13 1.528(3)
C12 H12A 0.9900
C12 H12B 0.9900
C13 H13A 0.9900
C13 H13B 0.9900

loop_
_geom_torsion_atom_site_label_1
_geom_torsion_atom_site_label_2
_geom_torsion_atom_site_label_3
_geom_torsion_atom_site_label_4
_geom_torsion
C5 O4 C4 C9 -152.64(18)
C5 O4 C4 C13 64.9(2)
C5 O4 C4 Fe1 -75.7(2)
C1 Fe1 C4 C9 -163.56(13)
C3 Fe1 C4 C9 94.62(14)
C2 Fe1 C4 C9 -13.1(3)
C10 Fe1 C4 C9 -34.05(13)
C11 Fe1 C4 C9 -75.38(13)
C1 Fe1 C4 O4 93.46(19)
C3 Fe1 C4 O4 -8.36(19)
C2 Fe1 C4 O4 -116.1(3)
C10 Fe1 C4 O4 -137.0(2)
C9 Fe1 C4 O4 -103.0(2)
C11 Fe1 C4 O4 -178.4(2)
C1 Fe1 C4 C13 -48.04(17)
C3 Fe1 C4 C13 -149.87(17)
C2 Fe1 C4 C13 102.4(3)
C10 Fe1 C4 C13 81.46(17)
C9 Fe1 C4 C13 115.5(2)
C11 Fe1 C4 C13 40.13(16)
C4 O4 C5 O5 2.4(3)
C4 O4 C5 C6 -176.89(16)
O5 C5 C6 C7 33.9(3)
O4 C5 C6 C7 -146.9(2)
C5 C6 C7 C8 -176.8(2)
O4 C4 C9 C10 173.85(16)
C13 C4 C9 C10 -46.2(3)
Fe1 C4 C9 C10 57.32(15)
O4 C4 C9 Fe1 116.53(15)
C13 C4 C9 Fe1 -103.5(2)
C1 Fe1 C9 C10 -102.64(17)
C3 Fe1 C9 C10 147.40(15)
C2 Fe1 C9 C10 50.21(17)
C4 Fe1 C9 C10 -125.07(19)
C11 Fe1 C9 C10 -33.60(14)
C1 Fe1 C9 C4 22.43(18)
C3 Fe1 C9 C4 -87.53(14)
C2 Fe1 C9 C4 175.28(12)
C10 Fe1 C9 C4 125.07(19)
C11 Fe1 C9 C4 91.47(14)
C4 C9 C10 C11 0.6(3)
Fe1 C9 C10 C11 58.92(16)
C4 C9 C10 Fe1 -58.30(16)
C1 Fe1 C10 C9 113.05(16)
C3 Fe1 C10 C9 -41.97(18)
C2 Fe1 C10 C9 -139.44(15)
C4 Fe1 C10 C9 34.27(13)
C11 Fe1 C10 C9 125.8(2)
C1 Fe1 C10 C11 -12.77(18)
C3 Fe1 C10 C11 -167.79(14)
C2 Fe1 C10 C11 94.74(14)
C9 Fe1 C10 C11 -125.8(2)
C4 Fe1 C10 C11 -91.56(14)
C9 C10 C11 C12 43.5(3)
Fe1 C10 C11 C12 100.94(18)
C9 C10 C11 Fe1 -57.44(16)
C1 Fe1 C11 C10 170.01(14)
C3 Fe1 C11 C10 37.2(4)
C2 Fe1 C11 C10 -88.72(15)
C9 Fe1 C11 C10 33.71(13)
C4 Fe1 C11 C10 75.46(14)
C1 Fe1 C11 C12 54.96(17)
C3 Fe1 C11 C12 -77.8(4)
C2 Fe1 C11 C12 156.22(17)
C10 Fe1 C11 C12 -115.1(2)
C9 Fe1 C11 C12 -81.34(17)
C4 Fe1 C11 C12 -39.59(16)
C10 C11 C12 C13 -41.8(3)
Fe1 C11 C12 C13 33.0(2)
C9 C4 C13 C12 44.4(3)
O4 C4 C13 C12 -176.68(18)
Fe1 C4 C13 C12 -32.4(2)
C11 C12 C13 C4 -0.9(3)
